data_7719778
loop_
_publ_author_name
'Das, Anubhab'
'Mukhopadhyay, Sayantan'
'Rajput, Sagrika'
'Nembenna, Sharanappa'

_publ_section_title
;
 Magnesium catalyzed hydroamination of carbodiimides and hydroboration of
 cyanamides.
;
_journal_issue 47
_journal_name_full 'Dalton transactions (Cambridge, England : 2003)'
_journal_page_first 17553
_journal_page_last 17563
_journal_paper_doi 10.1039/d5dt02335a
_journal_volume 54
_journal_year 2025
_chemical_formula_moiety 'C64 H80 Mg2 N4 O2'
_chemical_formula_sum 'C64 H80 Mg2 N4 O2'
_chemical_formula_weight 985.94
_chemical_properties_physical Air-sensitive,Moisture-sensitive
_space_group_crystal_system monoclinic
_space_group_IT_number 14
_space_group_name_Hall '-P 2yn'
_space_group_name_H-M_alt 'P 1 21/n 1'
_atom_sites_solution_hydrogens mixed
_atom_sites_solution_primary iterative
_audit_creation_date 2025-09-23
_audit_creation_method
;
Olex2 1.5
(compiled 2024.02.16 svn.r378c4104 for OlexSys, GUI svn.r6928)
;
_audit_update_record
;
2025-09-23 deposited with the CCDC.	2025-10-28 downloaded from the CCDC.
;
_cell_angle_alpha 90
_cell_angle_beta 100.1610(10)
_cell_angle_gamma 90
_cell_formula_units_Z 2
_cell_length_a 11.4339(2)
_cell_length_b 17.9921(2)
_cell_length_c 13.7145(2)
_cell_measurement_reflns_used 14839
_cell_measurement_temperature 99.98(14)
_cell_measurement_theta_max 77.3880
_cell_measurement_theta_min 3.9330
_cell_volume 2777.09(7)
_computing_cell_refinement 'CrysAlisPro 1.171.42.89a (Rigaku OD, 2023)'
_computing_data_collection 'CrysAlisPro 1.171.42.89a (Rigaku OD, 2023)'
_computing_data_reduction 'CrysAlisPro 1.171.42.89a (Rigaku OD, 2023)'
_computing_molecular_graphics 'Olex2 1.5 (Dolomanov et al., 2009)'
_computing_publication_material 'Olex2 1.5 (Dolomanov et al., 2009)'
_computing_structure_refinement 'SHELXL 2019/3 (Sheldrick, 2015)'
_computing_structure_solution 'olex2.solve 1.5 (Bourhis et al., 2015)'
_diffrn_ambient_temperature 100.15
_diffrn_detector_area_resol_mean 5.8140
_diffrn_detector_type 'Pilatus 200K'
_diffrn_measured_fraction_theta_full 0.969
_diffrn_measured_fraction_theta_max 0.968
_diffrn_measurement_details
;
List of Runs (angles in degrees, time in seconds):

  # Type    Start    End  Width  t~exp~   \w     \q     \k     \f   Frames
#--------------------------------------------------------------------------
  1  \w    -62.00  26.00   0.50    0.79    --  -38.50  78.00 113.00  176
  2  \w    -16.00  73.00   0.50    0.79    --   49.06 -78.00 -11.00  178
  3  \w    103.00 172.00   0.50    3.09    --  106.83  78.00 113.00  138
  4  \w    105.00 131.00   0.50    3.09    --  106.83  30.00  30.00   52
  5  \w    -42.00  28.00   0.50    0.79    --  -38.50  38.00-120.00  140
  6  \w    -50.00  24.00   0.50    0.79    --  -38.50  57.00-150.00  148
  7  \w     46.00 115.00   0.50    0.79    --   49.06  38.00 -60.00  138
  8  \w     38.00 112.00   0.50    0.79    --   49.06  57.00-180.00  148
  9  \w    105.00 175.00   0.50    3.09    --  106.83  30.00  30.00  140
 10  \w    150.00 175.00   0.50    3.09    --  106.83  30.00  30.00   50
 11  \w     43.00  73.00   0.50    3.09    --  106.83 -30.00   0.00   60
 12  \w     75.00 108.00   0.50    3.09    --  106.83 -45.00  30.00   66
 13  \w     80.00 110.00   0.50    3.09    --  106.83 -30.00   0.00   60
 14  \w     43.00 104.00   0.50    3.09    --  106.83 -94.00-120.00  122
 15  \w    100.00 169.00   0.50    3.09    --  106.83  61.00 150.00  138
 16  \w     56.00 106.00   0.50    3.09    --  106.83 -94.00 120.00  100
 17  \w     66.00 101.00   0.50    3.09    --  106.83 -94.00 -90.00   70
 18  \w    117.00 171.00   0.50    3.09    --  106.83  77.00  60.00  108
 19  \w    105.00 168.00   0.50    3.09    --  106.83 125.00 -30.00  126
 20  \w    136.00 168.00   0.50    3.09    --  106.83  77.00-180.00   64
;
_diffrn_measurement_device 'four-circle diffractometer'
_diffrn_measurement_device_type 'SuperNova, Dual, Cu at home/near, Pilatus 200K'
_diffrn_measurement_method '\w scans'
_diffrn_radiation_type CuK\a
_diffrn_radiation_wavelength 1.54184
_diffrn_reflns_av_R_equivalents 0.0301
_diffrn_reflns_av_unetI/netI 0.0237
_diffrn_reflns_Laue_measured_fraction_full 0.969
_diffrn_reflns_Laue_measured_fraction_max 0.968
_diffrn_reflns_limit_h_max 13
_diffrn_reflns_limit_h_min -13
_diffrn_reflns_limit_k_max 18
_diffrn_reflns_limit_k_min -21
_diffrn_reflns_limit_l_max 16
_diffrn_reflns_limit_l_min -16
_diffrn_reflns_number 18031
_diffrn_reflns_point_group_measured_fraction_full 0.969
_diffrn_reflns_point_group_measured_fraction_max 0.968
_diffrn_reflns_theta_full 67.684
_diffrn_reflns_theta_max 68.244
_diffrn_reflns_theta_min 4.094
_exptl_absorpt_coefficient_mu 0.744
_exptl_absorpt_correction_T_max 1.00000
_exptl_absorpt_correction_T_min 0.45610
_exptl_absorpt_correction_type multi-scan
_exptl_absorpt_process_details
;
CrysAlisPro 1.171.42.89a (Rigaku Oxford Diffraction, 2023)
Empirical absorption correction using spherical harmonics,
implemented in SCALE3 ABSPACK scaling algorithm.
;
_exptl_crystal_colour 'metallic light colourless'
_exptl_crystal_colour_lustre metallic
_exptl_crystal_colour_modifier light
_exptl_crystal_colour_primary colourless
_exptl_crystal_density_diffrn 1.179
_exptl_crystal_description block
_exptl_crystal_F_000 1064
_exptl_crystal_size_max 0.2
_exptl_crystal_size_mid 0.18
_exptl_crystal_size_min 0.17
_refine_diff_density_max 0.791
_refine_diff_density_min -0.813
_refine_diff_density_rms 0.053
_refine_ls_extinction_method none
_refine_ls_goodness_of_fit_ref 1.045
_refine_ls_hydrogen_treatment mixed
_refine_ls_matrix_type full
_refine_ls_number_parameters 339
_refine_ls_number_reflns 4932
_refine_ls_number_restraints 0
_refine_ls_restrained_S_all 1.045
_refine_ls_R_factor_all 0.0597
_refine_ls_R_factor_gt 0.0550
_refine_ls_shift/su_max 0.002
_refine_ls_shift/su_mean 0.000
_refine_ls_structure_factor_coef Fsqd
_refine_ls_weighting_details 'w=1/[\s^2^(Fo^2^)+(0.0595P)^2^+3.0922P] where P=(Fo^2^+2Fc^2^)/3'
_refine_ls_weighting_scheme calc
_refine_ls_wR_factor_gt 0.1364
_refine_ls_wR_factor_ref 0.1432
_reflns_Friedel_coverage 0.000
_reflns_number_gt 4630
_reflns_number_total 4932
_reflns_threshold_expression 'I > 2\s(I)'
_cod_data_source_file d5dt02335a2.cif
_cod_data_source_block compound_mg_4
_cod_depositor_comments 'Adding full bibliography for 7719777--7719779.cif.'
_cod_database_code 7719778
_shelx_shelxl_version_number 2019/3
_shelx_space_group_comment
;
The symmetry employed for this shelxl refinement is uniquely defined
by the following loop, which should always be used as a source of
symmetry information in preference to the above space-group names.
They are only intended as comments.
;
_olex2_refinement_description
;
1. Fixed Uiso
 At 1.2 times of:
  All C(H) groups, All C(H,H) groups
 At 1.5 times of:
  All C(H,H,H) groups
2.a Secondary CH2 refined with riding coordinates:
 C00H(H00E,H00G), C00I(H00H,H00I), C00U(H00U,H00V), C00Z(H2,HD)
2.b Aromatic/amide H refined with riding coordinates:
 C4(H4), C00D(H00D), C00F(H00F), C00J(H00J), C00K(H00K), C00M(H00M),
 C00N(H00N), C00O(H00O), C00R(H00R), C00S(H00S), C00T(H00T), C00W(H00Z)
2.c Idealised Me refined as rotating group:
 C00G(H00A,H00B,H00C), C00P(H00L,H00P,H00Q), C00V(H00W,H00X,H00Y), C00X(H00,H,
 HA), C00Y(H1,HB,HC), C010(H01A,H01B,H01C)
;
_olex2_submission_special_instructions 'No special instructions were received'
_oxdiff_exptl_absorpt_empirical_details
;
Empirical correction (ABSPACK) includes:
- Absorption correction using spherical harmonics
- Frame scaling
;

loop_
_space_group_symop_operation_xyz
'x, y, z'
'-x+1/2, y+1/2, -z+1/2'
'-x, -y, -z'
'x-1/2, -y-1/2, z-1/2'

loop_
_atom_site_label
_atom_site_type_symbol
_atom_site_fract_x
_atom_site_fract_y
_atom_site_fract_z
_atom_site_U_iso_or_equiv
_atom_site_adp_type
_atom_site_occupancy
_atom_site_site_symmetry_order
_atom_site_calc_flag
_atom_site_refinement_flags_posn
_atom_site_refinement_flags_adp
_atom_site_refinement_flags_occupancy
_atom_site_disorder_assembly
_atom_site_disorder_group
Mg1 Mg 0.53597(6) 0.55629(4) 0.43516(5) 0.02456(18) Uani 1 1 d . . . . .
O1 O 0.59431(12) 0.46099(8) 0.49238(10) 0.0271(3) Uani 1 1 d . . . . .
N2 N 0.49850(15) 0.58353(9) 0.28707(12) 0.0261(4) Uani 1 1 d . . . . .
N1 N 0.65707(15) 0.64012(9) 0.46570(12) 0.0277(4) Uani 1 1 d . . . . .
C3 C 0.51145(19) 0.65329(11) 0.25842(14) 0.0283(4) Uani 1 1 d . . . . .
C006 C 0.46288(19) 0.52815(11) 0.21167(14) 0.0268(4) Uani 1 1 d . . . . .
C007 C 0.75421(19) 0.63488(11) 0.54775(16) 0.0300(5) Uani 1 1 d . . . . .
C008 C 0.3431(2) 0.51037(12) 0.17954(15) 0.0301(5) Uani 1 1 d . . . . .
C009 C 0.69310(18) 0.34534(12) 0.46420(15) 0.0306(5) Uani 1 1 d . . . . .
C2 C 0.64116(19) 0.70281(11) 0.41383(15) 0.0297(5) Uani 1 1 d . . . . .
C00B C 0.5525(2) 0.49170(12) 0.17298(15) 0.0316(5) Uani 1 1 d . . . . .
C4 C 0.5671(2) 0.70953(11) 0.32134(15) 0.0307(5) Uani 1 1 d . . . . .
H4 H 0.552430 0.758912 0.297823 0.037 Uiso 1 1 calc R U . . .
C00D C 0.3162(2) 0.45393(12) 0.10889(15) 0.0327(5) Uani 1 1 d . . . . .
H00D H 0.235381 0.441516 0.085377 0.039 Uiso 1 1 calc R U . . .
C00E C 0.73566(19) 0.64615(12) 0.64442(16) 0.0326(5) Uani 1 1 d . . . . .
C00F C 0.4037(2) 0.41604(13) 0.07272(16) 0.0359(5) Uani 1 1 d . . . . .
H00F H 0.383357 0.376882 0.026365 0.043 Uiso 1 1 calc R U . . .
C00G C 0.4667(2) 0.67569(12) 0.15165(15) 0.0345(5) Uani 1 1 d . . . . .
H00A H 0.518648 0.654395 0.109175 0.052 Uiso 1 1 calc R U . . .
H00B H 0.467056 0.729992 0.146174 0.052 Uiso 1 1 calc R U . . .
H00C H 0.385611 0.657131 0.130650 0.052 Uiso 1 1 calc R U . . .
C00H C 0.2458(2) 0.55015(13) 0.22054(18) 0.0381(5) Uani 1 1 d . . . . .
H00E H 0.274465 0.600419 0.242272 0.046 Uiso 1 1 calc R U . . .
H00G H 0.230670 0.522942 0.279828 0.046 Uiso 1 1 calc R U . . .
C00I C 0.6164(2) 0.66843(15) 0.66759(16) 0.0386(5) Uani 1 1 d . . . . .
H00H H 0.580564 0.624773 0.694980 0.046 Uiso 1 1 calc R U . . .
H00I H 0.563727 0.682414 0.604998 0.046 Uiso 1 1 calc R U . . .
C00J C 0.5207(2) 0.43500(13) 0.10382(16) 0.0368(5) Uani 1 1 d . . . . .
H00J H 0.580945 0.409165 0.077918 0.044 Uiso 1 1 calc R U . . .
C00K C 0.6506(2) 0.29509(13) 0.52639(16) 0.0348(5) Uani 1 1 d . . . . .
H00K H 0.632610 0.311949 0.587718 0.042 Uiso 1 1 calc R U . . .
C1 C 0.7048(2) 0.42684(13) 0.49213(18) 0.0350(5) Uani 1 1 d . . . . .
C00M C 0.7221(2) 0.31857(15) 0.37695(18) 0.0407(6) Uani 1 1 d . . . . .
H00M H 0.751369 0.351832 0.333147 0.049 Uiso 1 1 calc R U . . .
C00N C 0.8319(2) 0.63613(14) 0.72215(18) 0.0430(6) Uani 1 1 d . . . . .
H00N H 0.820962 0.644541 0.788327 0.052 Uiso 1 1 calc R U . . .
C00O C 0.6337(2) 0.22072(14) 0.50079(19) 0.0418(6) Uani 1 1 d . . . . .
H00O H 0.601571 0.187622 0.543135 0.050 Uiso 1 1 calc R U . . .
C00P C 0.7063(2) 0.77238(12) 0.45499(17) 0.0396(5) Uani 1 1 d . . . . .
H00L H 0.688350 0.782815 0.520925 0.059 Uiso 1 1 calc R U . . .
H00P H 0.680616 0.814374 0.410875 0.059 Uiso 1 1 calc R U . . .
H00Q H 0.792025 0.764987 0.459814 0.059 Uiso 1 1 calc R U . . .
C00Q C 0.8662(2) 0.61369(14) 0.5295(2) 0.0439(6) Uani 1 1 d . . . . .
C00R C 0.9410(2) 0.61457(14) 0.7050(2) 0.0487(7) Uani 1 1 d . . . . .
H00R H 1.004523 0.607382 0.759000 0.058 Uiso 1 1 calc R U . . .
C00S C 0.6638(2) 0.19497(14) 0.4138(2) 0.0452(6) Uani 1 1 d . . . . .
H00S H 0.653407 0.143990 0.396364 0.054 Uiso 1 1 calc R U . . .
C00T C 0.7089(2) 0.24347(16) 0.35235(19) 0.0466(6) Uani 1 1 d . . . . .
H00T H 0.731079 0.225770 0.292952 0.056 Uiso 1 1 calc R U . . .
C00U C 0.6794(2) 0.51637(14) 0.20610(17) 0.0396(5) Uani 1 1 d . . . . .
H00U H 0.684486 0.569960 0.191030 0.047 Uiso 1 1 calc R U . . .
H00V H 0.699375 0.510783 0.278957 0.047 Uiso 1 1 calc R U . . .
C00V C 0.1288(2) 0.55797(15) 0.1487(2) 0.0469(6) Uani 1 1 d . . . . .
H00W H 0.143495 0.580660 0.086981 0.070 Uiso 1 1 calc R U . . .
H00X H 0.074585 0.589515 0.178254 0.070 Uiso 1 1 calc R U . . .
H00Y H 0.093099 0.508772 0.134446 0.070 Uiso 1 1 calc R U . . .
C00W C 0.9587(2) 0.60330(14) 0.6096(2) 0.0522(7) Uani 1 1 d . . . . .
H00Z H 1.034679 0.588258 0.597959 0.063 Uiso 1 1 calc R U . . .
C00X C 0.6202(2) 0.73242(15) 0.7402(2) 0.0493(6) Uani 1 1 d . . . . .
H00 H 0.654782 0.776222 0.713687 0.074 Uiso 1 1 calc R U . . .
H H 0.668906 0.718388 0.803659 0.074 Uiso 1 1 calc R U . . .
HA H 0.539359 0.743969 0.750135 0.074 Uiso 1 1 calc R U . . .
C00Y C 0.7722(2) 0.47611(15) 0.16107(19) 0.0445(6) Uani 1 1 d . . . . .
H1 H 0.755405 0.482188 0.088941 0.067 Uiso 1 1 calc R U . . .
HB H 0.771005 0.423148 0.177568 0.067 Uiso 1 1 calc R U . . .
HC H 0.850793 0.496757 0.187371 0.067 Uiso 1 1 calc R U . . .
C00Z C 0.8901(3) 0.6016(2) 0.4263(3) 0.0772(12) Uani 1 1 d . . . . .
H2 H 0.913456 0.548997 0.420760 0.093 Uiso 1 1 calc R U . . .
HD H 0.814499 0.609011 0.379601 0.093 Uiso 1 1 calc R U . . .
C010 C 0.9755(4) 0.6454(4) 0.3952(3) 0.128(2) Uani 1 1 d . . . . .
H01A H 1.017275 0.616474 0.351438 0.191 Uiso 1 1 calc R U . . .
H01B H 1.032420 0.662393 0.452826 0.191 Uiso 1 1 calc R U . . .
H01C H 0.937438 0.688576 0.359100 0.191 Uiso 1 1 calc R U . . .
H1A H 0.747(2) 0.4515(15) 0.444(2) 0.046(7) Uiso 1 1 d . . . . .
H1B H 0.756(2) 0.4294(15) 0.562(2) 0.048(7) Uiso 1 1 d . . . . .

loop_
_atom_site_aniso_label
_atom_site_aniso_U_11
_atom_site_aniso_U_22
_atom_site_aniso_U_33
_atom_site_aniso_U_23
_atom_site_aniso_U_13
_atom_site_aniso_U_12
Mg1 0.0294(4) 0.0258(3) 0.0181(3) 0.0005(2) 0.0031(3) -0.0064(3)
O1 0.0293(8) 0.0290(7) 0.0236(7) 0.0013(5) 0.0058(6) -0.0012(6)
N2 0.0318(9) 0.0270(8) 0.0189(8) -0.0006(6) 0.0025(7) -0.0054(7)
N1 0.0305(10) 0.0296(9) 0.0221(8) 0.0000(7) 0.0024(7) -0.0078(7)
C3 0.0354(12) 0.0292(10) 0.0208(9) 0.0018(8) 0.0067(8) -0.0021(8)
C006 0.0361(12) 0.0267(10) 0.0170(9) 0.0011(7) 0.0029(8) -0.0046(8)
C007 0.0289(11) 0.0258(10) 0.0340(11) 0.0008(8) 0.0019(9) -0.0072(8)
C008 0.0372(12) 0.0293(10) 0.0229(10) 0.0018(8) 0.0030(9) -0.0036(9)
C009 0.0200(10) 0.0410(12) 0.0286(10) -0.0031(9) -0.0013(8) 0.0032(8)
C2 0.0343(12) 0.0288(10) 0.0266(10) -0.0012(8) 0.0069(9) -0.0063(8)
C00B 0.0355(12) 0.0366(11) 0.0226(10) -0.0021(8) 0.0045(9) -0.0044(9)
C4 0.0419(13) 0.0259(10) 0.0249(10) 0.0027(8) 0.0074(9) -0.0051(9)
C00D 0.0360(12) 0.0356(11) 0.0251(10) -0.0018(8) 0.0016(9) -0.0092(9)
C00E 0.0300(12) 0.0361(11) 0.0289(11) 0.0091(9) -0.0022(9) -0.0063(9)
C00F 0.0452(14) 0.0386(12) 0.0229(10) -0.0087(9) 0.0038(9) -0.0089(10)
C00G 0.0491(14) 0.0314(11) 0.0221(10) 0.0029(8) 0.0035(9) -0.0026(10)
C00H 0.0358(13) 0.0381(12) 0.0385(12) -0.0079(10) 0.0014(10) -0.0012(10)
C00I 0.0312(12) 0.0589(15) 0.0235(10) 0.0001(10) -0.0014(9) -0.0038(10)
C00J 0.0412(13) 0.0417(13) 0.0283(11) -0.0088(9) 0.0089(10) -0.0006(10)
C00K 0.0368(13) 0.0400(12) 0.0261(10) 0.0018(9) 0.0017(9) 0.0105(9)
C1 0.0303(12) 0.0394(12) 0.0351(12) -0.0024(10) 0.0055(10) -0.0021(9)
C00M 0.0316(12) 0.0568(15) 0.0344(12) -0.0037(11) 0.0082(10) -0.0015(10)
C00N 0.0327(13) 0.0547(15) 0.0366(12) 0.0187(11) -0.0075(10) -0.0088(11)
C00O 0.0408(14) 0.0393(13) 0.0421(13) 0.0083(10) -0.0014(11) 0.0106(10)
C00P 0.0496(15) 0.0297(11) 0.0360(12) 0.0006(9) -0.0018(10) -0.0109(10)
C00Q 0.0310(13) 0.0425(13) 0.0579(16) -0.0174(12) 0.0069(11) -0.0116(10)
C00R 0.0346(14) 0.0365(13) 0.0671(18) 0.0141(12) -0.0124(12) -0.0049(10)
C00S 0.0391(14) 0.0407(13) 0.0518(15) -0.0083(11) -0.0028(11) 0.0118(10)
C00T 0.0392(14) 0.0619(17) 0.0379(13) -0.0192(12) 0.0043(11) 0.0068(12)
C00U 0.0397(13) 0.0448(13) 0.0342(12) -0.0076(10) 0.0065(10) -0.0014(10)
C00V 0.0401(14) 0.0451(14) 0.0529(15) -0.0033(12) 0.0006(12) 0.0021(11)
C00W 0.0265(13) 0.0378(13) 0.089(2) -0.0145(13) 0.0009(13) -0.0039(10)
C00X 0.0434(15) 0.0480(15) 0.0516(15) -0.0030(12) -0.0049(12) 0.0022(11)
C00Y 0.0409(14) 0.0513(15) 0.0410(13) -0.0008(11) 0.0069(11) 0.0041(11)
C00Z 0.0485(17) 0.105(3) 0.085(2) -0.060(2) 0.0319(17) -0.0322(18)
C010 0.078(3) 0.252(7) 0.049(2) 0.030(3) 0.0036(19) -0.077(4)

loop_
_atom_type_symbol
_atom_type_description
_atom_type_scat_dispersion_real
_atom_type_scat_dispersion_imag
_atom_type_scat_source
C C 0.0181 0.0091 'International Tables Vol C Tables 4.2.6.8 and 6.1.1.4'
H H 0.0000 0.0000 'International Tables Vol C Tables 4.2.6.8 and 6.1.1.4'
Mg Mg 0.1719 0.1771 'International Tables Vol C Tables 4.2.6.8 and 6.1.1.4'
N N 0.0311 0.0180 'International Tables Vol C Tables 4.2.6.8 and 6.1.1.4'
O O 0.0492 0.0322 'International Tables Vol C Tables 4.2.6.8 and 6.1.1.4'

loop_
_geom_angle_atom_site_label_1
_geom_angle_atom_site_label_2
_geom_angle_atom_site_label_3
_geom_angle
_geom_angle_site_symmetry_1
_geom_angle_site_symmetry_3
_geom_angle_publ_flag
O1 Mg1 Mg1 41.96(4) . 3_666 ?
O1 Mg1 Mg1 41.90(4) 3_666 3_666 ?
O1 Mg1 O1 83.86(6) . 3_666 ?
O1 Mg1 N2 119.63(7) 3_666 . ?
O1 Mg1 N2 127.00(7) . . ?
O1 Mg1 N1 124.28(7) 3_666 . ?
O1 Mg1 N1 113.27(7) . . ?
N2 Mg1 Mg1 137.45(6) . 3_666 ?
N1 Mg1 Mg1 130.11(6) . 3_666 ?
N1 Mg1 N2 92.42(7) . . ?
Mg1 O1 Mg1 96.14(6) . 3_666 ?
C1 O1 Mg1 134.21(13) . 3_666 ?
C1 O1 Mg1 128.77(13) . . ?
C3 N2 Mg1 120.05(13) . . ?
C3 N2 C006 118.15(16) . . ?
C006 N2 Mg1 121.74(12) . . ?
C007 N1 Mg1 120.98(13) . . ?
C2 N1 Mg1 119.59(14) . . ?
C2 N1 C007 119.24(17) . . ?
N2 C3 C4 123.98(18) . . ?
N2 C3 C00G 119.93(18) . . ?
C4 C3 C00G 116.09(18) . . ?
C008 C006 N2 121.37(19) . . ?
C00B C006 N2 117.60(18) . . ?
C00B C006 C008 121.02(19) . . ?
C00E C007 N1 120.57(19) . . ?
C00E C007 C00Q 120.5(2) . . ?
C00Q C007 N1 118.9(2) . . ?
C006 C008 C00D 117.8(2) . . ?
C006 C008 C00H 121.20(19) . . ?
C00D C008 C00H 120.9(2) . . ?
C00K C009 C1 119.98(19) . . ?
C00M C009 C00K 117.9(2) . . ?
C00M C009 C1 122.1(2) . . ?
N1 C2 C4 124.19(19) . . ?
N1 C2 C00P 119.37(19) . . ?
C4 C2 C00P 116.44(19) . . ?
C006 C00B C00U 118.58(19) . . ?
C00J C00B C006 118.7(2) . . ?
C00J C00B C00U 122.7(2) . . ?
C3 C4 H4 115.5 . . ?
C2 C4 C3 129.0(2) . . ?
C2 C4 H4 115.5 . . ?
C008 C00D H00D 119.2 . . ?
C00F C00D C008 121.7(2) . . ?
C00F C00D H00D 119.2 . . ?
C007 C00E C00I 122.28(19) . . ?
C007 C00E C00N 118.3(2) . . ?
C00N C00E C00I 119.4(2) . . ?
C00D C00F H00F 120.1 . . ?
C00D C00F C00J 119.8(2) . . ?
C00J C00F H00F 120.1 . . ?
C3 C00G H00A 109.5 . . ?
C3 C00G H00B 109.5 . . ?
C3 C00G H00C 109.5 . . ?
H00A C00G H00B 109.5 . . ?
H00A C00G H00C 109.5 . . ?
H00B C00G H00C 109.5 . . ?
C008 C00H H00E 108.5 . . ?
C008 C00H H00G 108.5 . . ?
C008 C00H C00V 115.0(2) . . ?
H00E C00H H00G 107.5 . . ?
C00V C00H H00E 108.5 . . ?
C00V C00H H00G 108.5 . . ?
C00E C00I H00H 108.6 . . ?
C00E C00I H00I 108.6 . . ?
C00E C00I C00X 114.7(2) . . ?
H00H C00I H00I 107.6 . . ?
C00X C00I H00H 108.6 . . ?
C00X C00I H00I 108.6 . . ?
C00B C00J H00J 119.5 . . ?
C00F C00J C00B 120.9(2) . . ?
C00F C00J H00J 119.5 . . ?
C009 C00K H00K 119.3 . . ?
C00O C00K C009 121.4(2) . . ?
C00O C00K H00K 119.3 . . ?
O1 C1 C009 112.58(18) . . ?
O1 C1 H1A 110.5(16) . . ?
O1 C1 H1B 109.8(16) . . ?
C009 C1 H1A 107.2(16) . . ?
C009 C1 H1B 106.7(15) . . ?
H1A C1 H1B 110(2) . . ?
C009 C00M H00M 119.5 . . ?
C009 C00M C00T 121.0(2) . . ?
C00T C00M H00M 119.5 . . ?
C00E C00N H00N 119.2 . . ?
C00R C00N C00E 121.6(2) . . ?
C00R C00N H00N 119.2 . . ?
C00K C00O H00O 120.1 . . ?
C00S C00O C00K 119.9(2) . . ?
C00S C00O H00O 120.1 . . ?
C2 C00P H00L 109.5 . . ?
C2 C00P H00P 109.5 . . ?
C2 C00P H00Q 109.5 . . ?
H00L C00P H00P 109.5 . . ?
H00L C00P H00Q 109.5 . . ?
H00P C00P H00Q 109.5 . . ?
C007 C00Q C00Z 122.1(3) . . ?
C00W C00Q C007 119.0(2) . . ?
C00W C00Q C00Z 118.9(3) . . ?
C00N C00R H00R 120.1 . . ?
C00N C00R C00W 119.9(2) . . ?
C00W C00R H00R 120.1 . . ?
C00O C00S H00S 120.2 . . ?
C00T C00S C00O 119.6(2) . . ?
C00T C00S H00S 120.2 . . ?
C00M C00T H00T 119.9 . . ?
C00S C00T C00M 120.2(2) . . ?
C00S C00T H00T 119.9 . . ?
C00B C00U H00U 108.2 . . ?
C00B C00U H00V 108.2 . . ?
H00U C00U H00V 107.3 . . ?
C00Y C00U C00B 116.5(2) . . ?
C00Y C00U H00U 108.2 . . ?
C00Y C00U H00V 108.2 . . ?
C00H C00V H00W 109.5 . . ?
C00H C00V H00X 109.5 . . ?
C00H C00V H00Y 109.5 . . ?
H00W C00V H00X 109.5 . . ?
H00W C00V H00Y 109.5 . . ?
H00X C00V H00Y 109.5 . . ?
C00Q C00W H00Z 119.6 . . ?
C00R C00W C00Q 120.7(2) . . ?
C00R C00W H00Z 119.6 . . ?
C00I C00X H00 109.5 . . ?
C00I C00X H 109.5 . . ?
C00I C00X HA 109.5 . . ?
H00 C00X H 109.5 . . ?
H00 C00X HA 109.5 . . ?
H C00X HA 109.5 . . ?
C00U C00Y H1 109.5 . . ?
C00U C00Y HB 109.5 . . ?
C00U C00Y HC 109.5 . . ?
H1 C00Y HB 109.5 . . ?
H1 C00Y HC 109.5 . . ?
HB C00Y HC 109.5 . . ?
C00Q C00Z H2 107.9 . . ?
C00Q C00Z HD 107.9 . . ?
H2 C00Z HD 107.2 . . ?
C010 C00Z C00Q 117.7(3) . . ?
C010 C00Z H2 107.9 . . ?
C010 C00Z HD 107.9 . . ?
C00Z C010 H01A 109.5 . . ?
C00Z C010 H01B 109.5 . . ?
C00Z C010 H01C 109.5 . . ?
H01A C010 H01B 109.5 . . ?
H01A C010 H01C 109.5 . . ?
H01B C010 H01C 109.5 . . ?

loop_
_geom_bond_atom_site_label_1
_geom_bond_atom_site_label_2
_geom_bond_distance
_geom_bond_site_symmetry_2
_geom_bond_publ_flag
Mg1 Mg1 2.9084(12) 3_666 ?
Mg1 O1 1.9558(15) 3_666 ?
Mg1 O1 1.9535(15) . ?
Mg1 N2 2.0595(17) . ?
Mg1 N1 2.0403(18) . ?
O1 C1 1.406(3) . ?
N2 C3 1.331(3) . ?
N2 C006 1.442(2) . ?
N1 C007 1.438(3) . ?
N1 C2 1.329(3) . ?
C3 C4 1.407(3) . ?
C3 C00G 1.518(3) . ?
C006 C008 1.400(3) . ?
C006 C00B 1.397(3) . ?
C007 C00E 1.394(3) . ?
C007 C00Q 1.401(3) . ?
C008 C00D 1.400(3) . ?
C008 C00H 1.513(3) . ?
C009 C00K 1.388(3) . ?
C009 C1 1.515(3) . ?
C009 C00M 1.383(3) . ?
C2 C4 1.401(3) . ?
C2 C00P 1.514(3) . ?
C00B C00J 1.397(3) . ?
C00B C00U 1.509(3) . ?
C4 H4 0.9500 . ?
C00D H00D 0.9500 . ?
C00D C00F 1.374(3) . ?
C00E C00I 1.508(3) . ?
C00E C00N 1.402(3) . ?
C00F H00F 0.9500 . ?
C00F C00J 1.374(3) . ?
C00G H00A 0.9800 . ?
C00G H00B 0.9800 . ?
C00G H00C 0.9800 . ?
C00H H00E 0.9900 . ?
C00H H00G 0.9900 . ?
C00H C00V 1.521(3) . ?
C00I H00H 0.9900 . ?
C00I H00I 0.9900 . ?
C00I C00X 1.518(4) . ?
C00J H00J 0.9500 . ?
C00K H00K 0.9500 . ?
C00K C00O 1.388(3) . ?
C1 H1A 0.99(3) . ?
C1 H1B 1.03(3) . ?
C00M H00M 0.9500 . ?
C00M C00T 1.394(4) . ?
C00N H00N 0.9500 . ?
C00N C00R 1.365(4) . ?
C00O H00O 0.9500 . ?
C00O C00S 1.379(4) . ?
C00P H00L 0.9800 . ?
C00P H00P 0.9800 . ?
C00P H00Q 0.9800 . ?
C00Q C00W 1.396(4) . ?
C00Q C00Z 1.503(4) . ?
C00R H00R 0.9500 . ?
C00R C00W 1.375(4) . ?
C00S H00S 0.9500 . ?
C00S C00T 1.375(4) . ?
C00T H00T 0.9500 . ?
C00U H00U 0.9900 . ?
C00U H00V 0.9900 . ?
C00U C00Y 1.504(3) . ?
C00V H00W 0.9800 . ?
C00V H00X 0.9800 . ?
C00V H00Y 0.9800 . ?
C00W H00Z 0.9500 . ?
C00X H00 0.9800 . ?
C00X H 0.9800 . ?
C00X HA 0.9800 . ?
C00Y H1 0.9800 . ?
C00Y HB 0.9800 . ?
C00Y HC 0.9800 . ?
C00Z H2 0.9900 . ?
C00Z HD 0.9900 . ?
C00Z C010 1.380(5) . ?
C010 H01A 0.9800 . ?
C010 H01B 0.9800 . ?
C010 H01C 0.9800 . ?

loop_
_geom_torsion_atom_site_label_1
_geom_torsion_atom_site_label_2
_geom_torsion_atom_site_label_3
_geom_torsion_atom_site_label_4
_geom_torsion
_geom_torsion_site_symmetry_1
_geom_torsion_site_symmetry_2
_geom_torsion_site_symmetry_3
_geom_torsion_site_symmetry_4
_geom_torsion_publ_flag
Mg1 O1 C1 C009 59.6(3) 3_666 . . . ?
Mg1 O1 C1 C009 -133.83(16) . . . . ?
Mg1 N2 C3 C4 10.2(3) . . . . ?
Mg1 N2 C3 C00G -170.92(15) . . . . ?
Mg1 N2 C006 C008 90.3(2) . . . . ?
Mg1 N2 C006 C00B -88.5(2) . . . . ?
Mg1 N1 C007 C00E -76.6(2) . . . . ?
Mg1 N1 C007 C00Q 99.4(2) . . . . ?
Mg1 N1 C2 C4 -19.2(3) . . . . ?
Mg1 N1 C2 C00P 161.10(16) . . . . ?
N2 C3 C4 C2 16.1(4) . . . . ?
N2 C006 C008 C00D -177.53(18) . . . . ?
N2 C006 C008 C00H 1.8(3) . . . . ?
N2 C006 C00B C00J 176.54(19) . . . . ?
N2 C006 C00B C00U -4.7(3) . . . . ?
N1 C007 C00E C00I -3.6(3) . . . . ?
N1 C007 C00E C00N 176.33(19) . . . . ?
N1 C007 C00Q C00W -175.4(2) . . . . ?
N1 C007 C00Q C00Z 4.5(4) . . . . ?
N1 C2 C4 C3 -11.0(4) . . . . ?
C3 N2 C006 C008 -92.3(2) . . . . ?
C3 N2 C006 C00B 88.9(2) . . . . ?
C006 N2 C3 C4 -167.2(2) . . . . ?
C006 N2 C3 C00G 11.7(3) . . . . ?
C006 C008 C00D C00F 0.9(3) . . . . ?
C006 C008 C00H C00V 148.8(2) . . . . ?
C006 C00B C00J C00F 1.2(3) . . . . ?
C006 C00B C00U C00Y -179.1(2) . . . . ?
C007 N1 C2 C4 165.9(2) . . . . ?
C007 N1 C2 C00P -13.9(3) . . . . ?
C007 C00E C00I C00X -132.6(2) . . . . ?
C007 C00E C00N C00R -1.2(4) . . . . ?
C007 C00Q C00W C00R -0.9(4) . . . . ?
C007 C00Q C00Z C010 119.8(4) . . . . ?
C008 C006 C00B C00J -2.3(3) . . . . ?
C008 C006 C00B C00U 176.47(19) . . . . ?
C008 C00D C00F C00J -2.0(3) . . . . ?
C009 C00K C00O C00S 2.5(4) . . . . ?
C009 C00M C00T C00S 1.6(4) . . . . ?
C2 N1 C007 C00E 98.3(2) . . . . ?
C2 N1 C007 C00Q -85.7(3) . . . . ?
C00B C006 C008 C00D 1.2(3) . . . . ?
C00B C006 C008 C00H -179.4(2) . . . . ?
C00D C008 C00H C00V -31.9(3) . . . . ?
C00D C00F C00J C00B 0.9(3) . . . . ?
C00E C007 C00Q C00W 0.7(3) . . . . ?
C00E C007 C00Q C00Z -179.5(2) . . . . ?
C00E C00N C00R C00W 1.0(4) . . . . ?
C00G C3 C4 C2 -162.8(2) . . . . ?
C00H C008 C00D C00F -178.4(2) . . . . ?
C00I C00E C00N C00R 178.7(2) . . . . ?
C00J C00B C00U C00Y -0.4(3) . . . . ?
C00K C009 C1 O1 -66.3(3) . . . . ?
C00K C009 C00M C00T 0.0(3) . . . . ?
C00K C00O C00S C00T -0.8(4) . . . . ?
C1 C009 C00K C00O 177.1(2) . . . . ?
C1 C009 C00M C00T -179.1(2) . . . . ?
C00M C009 C00K C00O -2.1(3) . . . . ?
C00M C009 C1 O1 112.8(2) . . . . ?
C00N C00E C00I C00X 47.5(3) . . . . ?
C00N C00R C00W C00Q 0.1(4) . . . . ?
C00O C00S C00T C00M -1.2(4) . . . . ?
C00P C2 C4 C3 168.8(2) . . . . ?
C00Q C007 C00E C00I -179.5(2) . . . . ?
C00Q C007 C00E C00N 0.3(3) . . . . ?
C00U C00B C00J C00F -177.5(2) . . . . ?
C00W C00Q C00Z C010 -60.4(5) . . . . ?
C00Z C00Q C00W C00R 179.3(3) . . . . ?
